data_4508380
loop_
_publ_author_name
'Hao, Wen-Juan'
'Wang, Shun-Yi'
'Ji, Shun-Jun'

_publ_section_title
;
 Iodine-Catalyzed Cascade Formal [3 + 3] Cycloaddition Reaction of Indolyl
 Alcohol Derivatives with Enaminones: Constructions of Functionalized
 Spirodihydrocarbolines
;
_journal_issue 11
_journal_name_full 'ACS Catalysis'
_journal_page_first 2501
_journal_paper_doi 10.1021/cs400703u
_journal_volume 3
_journal_year 2013
_chemical_formula_moiety 'C32 H26 N2 O4,O H2'
_chemical_formula_sum 'C32 H28 N2 O5'
_chemical_formula_weight 520.56
_chemical_name_systematic
; 
 ? 
;
_space_group_IT_number 2
_symmetry_cell_setting triclinic
_symmetry_Int_Tables_number 2
_symmetry_space_group_name_Hall '-P 1'
_symmetry_space_group_name_H-M 'P -1'
_atom_sites_solution_hydrogens geom
_atom_sites_solution_primary direct
_atom_sites_solution_secondary difmap
_audit_creation_method SHELXL-97
_cell_angle_alpha 92.356(5)
_cell_angle_beta 94.503(6)
_cell_angle_gamma 113.508(8)
_cell_formula_units_Z 2
_cell_length_a 9.231(3)
_cell_length_b 10.439(4)
_cell_length_c 15.222(4)
_cell_measurement_reflns_used 2868
_cell_measurement_temperature 293(2)
_cell_measurement_theta_max 25.3
_cell_measurement_theta_min 3.3
_cell_volume 1336.7(8)
_computing_cell_refinement CrystalClear
_computing_data_collection CrystalClear
_computing_data_reduction CrystalStructure
_computing_structure_refinement 'SHELXL-97 (Sheldrick, 1997)'
_computing_structure_solution 'SHELXS-97 (Sheldrick, 1990)'
_diffrn_ambient_temperature 293(2)
_diffrn_detector_area_resol_mean 7.31
_diffrn_measured_fraction_theta_full 0.993
_diffrn_measured_fraction_theta_max 0.993
_diffrn_measurement_device_type 'Rigaku Mercury'
_diffrn_measurement_method \w
_diffrn_radiation_monochromator graphite
_diffrn_radiation_source 'fine-focus sealed tube'
_diffrn_radiation_type MoK\a
_diffrn_radiation_wavelength 0.71070
_diffrn_reflns_av_R_equivalents 0.0541
_diffrn_reflns_av_sigmaI/netI 0.0733
_diffrn_reflns_limit_h_max 11
_diffrn_reflns_limit_h_min -11
_diffrn_reflns_limit_k_max 12
_diffrn_reflns_limit_k_min -12
_diffrn_reflns_limit_l_max 18
_diffrn_reflns_limit_l_min -18
_diffrn_reflns_number 12884
_diffrn_reflns_theta_full 25.35
_diffrn_reflns_theta_max 25.35
_diffrn_reflns_theta_min 3.30
_exptl_absorpt_coefficient_mu 0.088
_exptl_absorpt_correction_T_max 0.983
_exptl_absorpt_correction_T_min 0.762
_exptl_absorpt_correction_type multi-scan
_exptl_absorpt_process_details 'Jacobson, R. (1998) Private communication'
_exptl_crystal_colour black
_exptl_crystal_density_diffrn 1.293
_exptl_crystal_density_method 'not measured'
_exptl_crystal_description block
_exptl_crystal_F_000 548
_exptl_crystal_size_max 0.60
_exptl_crystal_size_mid 0.20
_exptl_crystal_size_min 0.20
_refine_diff_density_max 0.222
_refine_diff_density_min -0.207
_refine_diff_density_rms 0.045
_refine_ls_extinction_method none
_refine_ls_goodness_of_fit_ref 1.124
_refine_ls_hydrogen_treatment mixed
_refine_ls_matrix_type full
_refine_ls_number_parameters 358
_refine_ls_number_reflns 4852
_refine_ls_number_restraints 0
_refine_ls_restrained_S_all 1.124
_refine_ls_R_factor_all 0.1466
_refine_ls_R_factor_gt 0.0842
_refine_ls_shift/su_max 0.000
_refine_ls_shift/su_mean 0.000
_refine_ls_structure_factor_coef Fsqd
_refine_ls_weighting_details 'calc w=1/[\s^2^(Fo^2^)+(0.0838P)^2^+0.2886P] where P=(Fo^2^+2Fc^2^)/3'
_refine_ls_weighting_scheme calc
_refine_ls_wR_factor_gt 0.1817
_refine_ls_wR_factor_ref 0.2128
_reflns_number_gt 2905
_reflns_number_total 4852
_reflns_threshold_expression >2sigma(I)
_cod_data_source_file cs400703u_si_002.cif
_cod_data_source_block shelxl
_cod_original_cell_volume 1336.7(7)
_cod_database_code 4508380

loop_
_symmetry_equiv_pos_as_xyz
'x, y, z'
'-x, -y, -z'

loop_
_atom_site_label
_atom_site_type_symbol
_atom_site_fract_x
_atom_site_fract_y
_atom_site_fract_z
_atom_site_U_iso_or_equiv
_atom_site_adp_type
_atom_site_occupancy
_atom_site_symmetry_multiplicity
_atom_site_calc_flag
_atom_site_refinement_flags
O1 O 0.5334(3) 0.6677(3) 0.63243(19) 0.0725(9) Uani 1 1 d .
O2 O 0.1141(3) 0.3223(3) 0.75992(18) 0.0632(8) Uani 1 1 d .
O3 O 0.8061(3) 0.5482(3) 0.97852(16) 0.0616(8) Uani 1 1 d .
O4 O -0.0263(4) 0.8633(4) 0.7504(2) 0.0854(10) Uani 1 1 d .
O5 O 0.0883(7) 0.6985(6) 0.0930(4) 0.0609(16) Uiso 0.50 1 d P
O5A O 0.1201(8) 0.7046(7) 0.0547(5) 0.075(2) Uiso 0.50 1 d P
N1 N 0.6648(4) 0.3739(3) 0.8249(2) 0.0493(8) Uani 1 1 d .
H1A H 0.741(5) 0.377(4) 0.861(2) 0.059 Uiso 1 1 d .
N2 N 0.3903(3) 0.6011(3) 0.80317(17) 0.0429(7) Uani 1 1 d .
C1 C 0.3734(4) 0.4966(4) 0.7297(2) 0.0427(8) Uani 1 1 d .
C2 C 0.4129(5) 0.5685(4) 0.6415(2) 0.0494(9) Uani 1 1 d .
C3 C 0.2787(5) 0.4912(4) 0.5747(2) 0.0563(10) Uani 1 1 d .
C4 C 0.2656(6) 0.5055(6) 0.4842(3) 0.0818(14) Uani 1 1 d .
H4 H 0.3484 0.5714 0.4581 0.098 Uiso 1 1 calc R
C5 C 0.1268(9) 0.4198(8) 0.4344(3) 0.110(2) Uani 1 1 d .
H5 H 0.1163 0.4266 0.3737 0.132 Uiso 1 1 calc R
C6 C 0.0034(8) 0.3239(7) 0.4734(4) 0.108(2) Uani 1 1 d .
H6 H -0.0899 0.2688 0.4383 0.129 Uiso 1 1 calc R
C7 C 0.0135(6) 0.3072(5) 0.5620(3) 0.0785(14) Uani 1 1 d .
H7 H -0.0700 0.2409 0.5873 0.094 Uiso 1 1 calc R
C8 C 0.1536(5) 0.3933(4) 0.6128(2) 0.0529(10) Uani 1 1 d .
C9 C 0.1975(4) 0.3937(4) 0.7077(2) 0.0458(9) Uani 1 1 d .
C10 C 0.4756(4) 0.4201(4) 0.7503(2) 0.0441(9) Uani 1 1 d .
C11 C 0.4923(4) 0.3079(4) 0.7012(2) 0.0481(9) Uani 1 1 d .
C12 C 0.4222(5) 0.2254(4) 0.6216(2) 0.0600(11) Uani 1 1 d .
H12 H 0.3420 0.2386 0.5874 0.072 Uiso 1 1 calc R
C13 C 0.4745(5) 0.1246(4) 0.5950(3) 0.0671(12) Uani 1 1 d .
H13 H 0.4288 0.0703 0.5421 0.080 Uiso 1 1 calc R
C14 C 0.5929(5) 0.1020(5) 0.6448(3) 0.0663(12) Uani 1 1 d .
H14 H 0.6254 0.0333 0.6247 0.080 Uiso 1 1 calc R
C15 C 0.6630(5) 0.1794(4) 0.7233(3) 0.0593(11) Uani 1 1 d .
H15 H 0.7417 0.1635 0.7571 0.071 Uiso 1 1 calc R
C16 C 0.6132(4) 0.2814(4) 0.7506(2) 0.0481(9) Uani 1 1 d .
C17 C 0.5827(4) 0.4575(4) 0.8243(2) 0.0437(9) Uani 1 1 d .
C18 C 0.5998(4) 0.5682(4) 0.8890(2) 0.0425(8) Uani 1 1 d .
C19 C 0.7177(4) 0.6111(4) 0.9643(2) 0.0480(9) Uani 1 1 d .
C20 C 0.7336(5) 0.7322(4) 1.0265(2) 0.0557(10) Uani 1 1 d .
H20A H 0.8452 0.7843 1.0467 0.067 Uiso 1 1 calc R
H20B H 0.6791 0.6957 1.0777 0.067 Uiso 1 1 calc R
C21 C 0.6685(4) 0.8332(4) 0.9877(2) 0.0517(10) Uani 1 1 d .
C22 C 0.5030(4) 0.7465(4) 0.9422(2) 0.0502(9) Uani 1 1 d .
H22A H 0.4330 0.7029 0.9866 0.060 Uiso 1 1 calc R
H22B H 0.4629 0.8084 0.9129 0.060 Uiso 1 1 calc R
C23 C 0.4985(4) 0.6353(3) 0.8758(2) 0.0412(8) Uani 1 1 d .
C24 C 0.6603(5) 0.9309(5) 1.0625(3) 0.0769(14) Uani 1 1 d .
H24A H 0.6216 0.9963 1.0385 0.115 Uiso 1 1 calc R
H24B H 0.7644 0.9811 1.0930 0.115 Uiso 1 1 calc R
H24C H 0.5898 0.8770 1.1031 0.115 Uiso 1 1 calc R
C25 C 0.7732(5) 0.9183(4) 0.9198(3) 0.0762(13) Uani 1 1 d .
H25A H 0.8792 0.9698 0.9475 0.114 Uiso 1 1 calc R
H25B H 0.7312 0.9824 0.8973 0.114 Uiso 1 1 calc R
H25C H 0.7749 0.8560 0.8721 0.114 Uiso 1 1 calc R
C26 C 0.2845(4) 0.6728(4) 0.7903(2) 0.0433(9) Uani 1 1 d .
C27 C 0.3303(4) 0.7917(4) 0.7453(2) 0.0506(9) Uani 1 1 d .
H27 H 0.4295 0.8266 0.7241 0.061 Uiso 1 1 calc R
C28 C 0.2302(5) 0.8605(4) 0.7311(2) 0.0535(10) Uani 1 1 d .
H28 H 0.2620 0.9414 0.7010 0.064 Uiso 1 1 calc R
C29 C 0.0832(5) 0.8073(4) 0.7621(2) 0.0541(10) Uani 1 1 d .
C30 C 0.0385(5) 0.6888(4) 0.8079(3) 0.0607(11) Uani 1 1 d .
H30 H -0.0606 0.6535 0.8292 0.073 Uiso 1 1 calc R
C31 C 0.1392(4) 0.6220(4) 0.8225(2) 0.0544(10) Uani 1 1 d .
H31 H 0.1087 0.5427 0.8542 0.065 Uiso 1 1 calc R
C32 C 0.0130(8) 0.9868(7) 0.7054(4) 0.127(2) Uani 1 1 d .
H32A H 0.0389 0.9703 0.6474 0.190 Uiso 1 1 calc R
H32B H 0.1028 1.0611 0.7377 0.190 Uiso 1 1 calc R
H32C H -0.0758 1.0127 0.7007 0.190 Uiso 1 1 calc R

loop_
_atom_site_aniso_label
_atom_site_aniso_U_11
_atom_site_aniso_U_22
_atom_site_aniso_U_33
_atom_site_aniso_U_23
_atom_site_aniso_U_13
_atom_site_aniso_U_12
O1 0.065(2) 0.070(2) 0.0738(19) 0.0124(16) 0.0163(15) 0.0164(17)
O2 0.0615(18) 0.0552(17) 0.0643(17) 0.0001(14) 0.0076(14) 0.0147(14)
O3 0.0634(17) 0.0586(18) 0.0651(17) -0.0099(13) -0.0153(14) 0.0323(15)
O4 0.085(2) 0.091(2) 0.106(2) 0.008(2) 0.0094(19) 0.063(2)
N1 0.0478(19) 0.0481(19) 0.0570(19) -0.0033(16) -0.0025(15) 0.0266(16)
N2 0.0459(17) 0.0396(17) 0.0441(16) -0.0091(13) -0.0045(14) 0.0212(14)
C1 0.045(2) 0.044(2) 0.0376(18) -0.0070(16) -0.0028(16) 0.0183(17)
C2 0.056(2) 0.048(2) 0.050(2) 0.0025(18) 0.0098(19) 0.027(2)
C3 0.067(3) 0.065(3) 0.043(2) -0.0036(19) -0.0011(19) 0.035(2)
C4 0.106(4) 0.100(4) 0.046(2) 0.006(3) 0.007(3) 0.048(3)
C5 0.147(6) 0.143(6) 0.043(3) -0.015(3) -0.023(4) 0.071(5)
C6 0.111(5) 0.138(6) 0.064(3) -0.033(3) -0.040(3) 0.053(4)
C7 0.075(3) 0.090(4) 0.065(3) -0.017(2) -0.017(2) 0.034(3)
C8 0.056(2) 0.059(3) 0.044(2) -0.0101(19) -0.0092(19) 0.028(2)
C9 0.046(2) 0.047(2) 0.045(2) -0.0067(18) -0.0031(18) 0.0214(18)
C10 0.044(2) 0.045(2) 0.0442(19) -0.0037(16) 0.0010(17) 0.0203(17)
C11 0.048(2) 0.045(2) 0.050(2) 0.0000(17) 0.0114(17) 0.0171(18)
C12 0.069(3) 0.060(3) 0.052(2) -0.012(2) -0.001(2) 0.030(2)
C13 0.081(3) 0.060(3) 0.061(2) -0.016(2) 0.011(2) 0.031(2)
C14 0.077(3) 0.063(3) 0.071(3) -0.008(2) 0.016(2) 0.041(2)
C15 0.062(3) 0.060(3) 0.065(2) -0.002(2) 0.009(2) 0.034(2)
C16 0.050(2) 0.045(2) 0.053(2) -0.0036(18) 0.0110(18) 0.0226(19)
C17 0.042(2) 0.042(2) 0.0463(19) -0.0012(16) 0.0006(16) 0.0173(17)
C18 0.042(2) 0.040(2) 0.0437(19) -0.0045(16) -0.0019(16) 0.0159(17)
C19 0.050(2) 0.046(2) 0.049(2) 0.0021(18) 0.0007(18) 0.0220(19)
C20 0.058(2) 0.055(2) 0.049(2) -0.0085(18) -0.0114(18) 0.021(2)
C21 0.053(2) 0.045(2) 0.053(2) -0.0068(18) -0.0115(18) 0.0187(19)
C22 0.055(2) 0.049(2) 0.0455(19) -0.0126(17) -0.0069(17) 0.0232(19)
C23 0.041(2) 0.037(2) 0.0393(18) -0.0037(15) 0.0007(16) 0.0112(17)
C24 0.082(3) 0.070(3) 0.074(3) -0.036(2) -0.022(2) 0.035(3)
C25 0.072(3) 0.052(3) 0.089(3) 0.003(2) -0.002(3) 0.011(2)
C26 0.045(2) 0.044(2) 0.0398(18) -0.0036(16) -0.0019(16) 0.0193(18)
C27 0.049(2) 0.048(2) 0.052(2) 0.0004(18) 0.0036(18) 0.0177(19)
C28 0.067(3) 0.049(2) 0.049(2) 0.0008(18) 0.002(2) 0.029(2)
C29 0.058(3) 0.058(3) 0.054(2) -0.008(2) -0.004(2) 0.034(2)
C30 0.051(2) 0.066(3) 0.069(3) -0.001(2) 0.010(2) 0.028(2)
C31 0.057(3) 0.054(2) 0.053(2) 0.0048(19) 0.0100(19) 0.023(2)
C32 0.152(6) 0.123(5) 0.162(6) 0.045(5) 0.023(5) 0.110(5)

loop_
_atom_type_symbol
_atom_type_description
_atom_type_scat_dispersion_real
_atom_type_scat_dispersion_imag
_atom_type_scat_source
C C 0.0033 0.0016 'International Tables Vol C Tables 4.2.6.8 and 6.1.1.4'
H H 0.0000 0.0000 'International Tables Vol C Tables 4.2.6.8 and 6.1.1.4'
N N 0.0061 0.0033 'International Tables Vol C Tables 4.2.6.8 and 6.1.1.4'
O O 0.0106 0.0060 'International Tables Vol C Tables 4.2.6.8 and 6.1.1.4'

loop_
_geom_angle_atom_site_label_1
_geom_angle_atom_site_label_2
_geom_angle_atom_site_label_3
_geom_angle
C29 O4 C32 118.6(4)
C17 N1 C16 109.4(3)
C17 N1 H1A 129(3)
C16 N1 H1A 121(3)
C23 N2 C26 120.8(3)
C23 N2 C1 124.9(3)
C26 N2 C1 114.3(2)
C10 C1 N2 111.2(3)
C10 C1 C9 111.1(3)
N2 C1 C9 110.7(3)
C10 C1 C2 110.4(3)
N2 C1 C2 110.7(3)
C9 C1 C2 102.4(3)
O1 C2 C3 128.1(4)
O1 C2 C1 124.7(3)
C3 C2 C1 107.2(3)
C8 C3 C4 120.2(4)
C8 C3 C2 111.0(3)
C4 C3 C2 128.8(4)
C5 C4 C3 118.2(5)
C5 C4 H4 120.9
C3 C4 H4 120.9
C4 C5 C6 120.8(5)
C4 C5 H5 119.6
C6 C5 H5 119.6
C7 C6 C5 122.2(5)
C7 C6 H6 118.9
C5 C6 H6 118.9
C6 C7 C8 117.4(5)
C6 C7 H7 121.3
C8 C7 H7 121.3
C3 C8 C7 121.2(4)
C3 C8 C9 110.2(3)
C7 C8 C9 128.5(4)
O2 C9 C8 126.6(3)
O2 C9 C1 125.1(3)
C8 C9 C1 108.2(3)
C17 C10 C11 107.8(3)
C17 C10 C1 121.6(3)
C11 C10 C1 130.5(3)
C12 C11 C16 117.6(3)
C12 C11 C10 136.5(3)
C16 C11 C10 105.9(3)
C13 C12 C11 118.9(4)
C13 C12 H12 120.5
C11 C12 H12 120.5
C12 C13 C14 121.8(4)
C12 C13 H13 119.1
C14 C13 H13 119.1
C15 C14 C13 121.0(4)
C15 C14 H14 119.5
C13 C14 H14 119.5
C14 C15 C16 118.0(4)
C14 C15 H15 121.0
C16 C15 H15 121.0
N1 C16 C15 129.7(3)
N1 C16 C11 107.6(3)
C15 C16 C11 122.7(3)
N1 C17 C10 109.2(3)
N1 C17 C18 127.6(3)
C10 C17 C18 123.1(3)
C23 C18 C17 117.1(3)
C23 C18 C19 120.2(3)
C17 C18 C19 122.7(3)
O3 C19 C18 120.7(3)
O3 C19 C20 119.7(3)
C18 C19 C20 119.6(3)
C19 C20 C21 115.1(3)
C19 C20 H20A 108.5
C21 C20 H20A 108.5
C19 C20 H20B 108.5
C21 C20 H20B 108.5
H20A C20 H20B 107.5
C22 C21 C24 110.1(3)
C22 C21 C20 107.7(3)
C24 C21 C20 108.9(3)
C22 C21 C25 109.0(3)
C24 C21 C25 110.1(3)
C20 C21 C25 111.0(3)
C23 C22 C21 113.3(3)
C23 C22 H22A 108.9
C21 C22 H22A 108.9
C23 C22 H22B 108.9
C21 C22 H22B 108.9
H22A C22 H22B 107.7
N2 C23 C18 121.5(3)
N2 C23 C22 118.0(3)
C18 C23 C22 120.5(3)
C21 C24 H24A 109.5
C21 C24 H24B 109.5
H24A C24 H24B 109.5
C21 C24 H24C 109.5
H24A C24 H24C 109.5
H24B C24 H24C 109.5
C21 C25 H25A 109.5
C21 C25 H25B 109.5
H25A C25 H25B 109.5
C21 C25 H25C 109.5
H25A C25 H25C 109.5
H25B C25 H25C 109.5
C31 C26 C27 119.8(3)
C31 C26 N2 120.4(3)
C27 C26 N2 119.8(3)
C26 C27 C28 120.7(4)
C26 C27 H27 119.6
C28 C27 H27 119.6
C29 C28 C27 119.1(4)
C29 C28 H28 120.5
C27 C28 H28 120.5
O4 C29 C28 124.4(4)
O4 C29 C30 115.6(4)
C28 C29 C30 119.9(4)
C31 C30 C29 120.6(4)
C31 C30 H30 119.7
C29 C30 H30 119.7
C26 C31 C30 119.8(4)
C26 C31 H31 120.1
C30 C31 H31 120.1
O4 C32 H32A 109.5
O4 C32 H32B 109.5
H32A C32 H32B 109.5
O4 C32 H32C 109.5
H32A C32 H32C 109.5
H32B C32 H32C 109.5

loop_
_geom_bond_atom_site_label_1
_geom_bond_atom_site_label_2
_geom_bond_distance
O1 C2 1.202(4)
O2 C9 1.211(4)
O3 C19 1.248(4)
O4 C29 1.360(4)
O4 C32 1.414(6)
O5 O5A 0.666(7)
N1 C17 1.365(4)
N1 C16 1.378(5)
N1 H1A 0.84(4)
N2 C23 1.362(4)
N2 C26 1.455(4)
N2 C1 1.485(4)
C1 C10 1.484(5)
C1 C9 1.548(5)
C1 C2 1.561(5)
C2 C3 1.469(5)
C3 C8 1.388(5)
C3 C4 1.394(5)
C4 C5 1.376(7)
C4 H4 0.9300
C5 C6 1.378(8)
C5 H5 0.9300
C6 C7 1.368(7)
C6 H6 0.9300
C7 C8 1.391(5)
C7 H7 0.9300
C8 C9 1.469(5)
C10 C17 1.371(5)
C10 C11 1.429(5)
C11 C12 1.406(5)
C11 C16 1.421(5)
C12 C13 1.380(5)
C12 H12 0.9300
C13 C14 1.384(6)
C13 H13 0.9300
C14 C15 1.372(5)
C14 H14 0.9300
C15 C16 1.379(5)
C15 H15 0.9300
C17 C18 1.438(5)
C18 C23 1.382(5)
C18 C19 1.439(5)
C19 C20 1.499(5)
C20 C21 1.524(5)
C20 H20A 0.9700
C20 H20B 0.9700
C21 C22 1.521(5)
C21 C24 1.524(5)
C21 C25 1.529(6)
C22 C23 1.493(5)
C22 H22A 0.9700
C22 H22B 0.9700
C24 H24A 0.9600
C24 H24B 0.9600
C24 H24C 0.9600
C25 H25A 0.9600
C25 H25B 0.9600
C25 H25C 0.9600
C26 C31 1.371(5)
C26 C27 1.373(5)
C27 C28 1.388(5)
C27 H27 0.9300
C28 C29 1.376(5)
C28 H28 0.9300
C29 C30 1.377(5)
C30 C31 1.377(5)
C30 H30 0.9300
C31 H31 0.9300
C32 H32A 0.9600
C32 H32B 0.9600
C32 H32C 0.9600

loop_
_geom_torsion_atom_site_label_1
_geom_torsion_atom_site_label_2
_geom_torsion_atom_site_label_3
_geom_torsion_atom_site_label_4
_geom_torsion
C23 N2 C1 C10 7.3(5)
C26 N2 C1 C10 -175.6(3)
C23 N2 C1 C9 131.3(3)
C26 N2 C1 C9 -51.6(4)
C23 N2 C1 C2 -115.9(4)
C26 N2 C1 C2 61.3(4)
C10 C1 C2 O1 -70.3(4)
N2 C1 C2 O1 53.3(5)
C9 C1 C2 O1 171.4(4)
C10 C1 C2 C3 108.7(3)
N2 C1 C2 C3 -127.7(3)
C9 C1 C2 C3 -9.6(3)
O1 C2 C3 C8 -173.2(4)
C1 C2 C3 C8 7.9(4)
O1 C2 C3 C4 6.6(7)
C1 C2 C3 C4 -172.3(4)
C8 C3 C4 C5 -0.5(7)
C2 C3 C4 C5 179.7(4)
C3 C4 C5 C6 1.0(8)
C4 C5 C6 C7 -1.4(10)
C5 C6 C7 C8 1.2(8)
C4 C3 C8 C7 0.4(6)
C2 C3 C8 C7 -179.8(4)
C4 C3 C8 C9 177.8(4)
C2 C3 C8 C9 -2.4(4)
C6 C7 C8 C3 -0.7(7)
C6 C7 C8 C9 -177.6(4)
C3 C8 C9 O2 178.8(4)
C7 C8 C9 O2 -4.1(7)
C3 C8 C9 C1 -4.1(4)
C7 C8 C9 C1 173.0(4)
C10 C1 C9 O2 67.6(4)
N2 C1 C9 O2 -56.5(5)
C2 C1 C9 O2 -174.5(3)
C10 C1 C9 C8 -109.5(3)
N2 C1 C9 C8 126.4(3)
C2 C1 C9 C8 8.3(3)
N2 C1 C10 C17 -6.9(5)
C9 C1 C10 C17 -130.7(3)
C2 C1 C10 C17 116.4(4)
N2 C1 C10 C11 177.1(3)
C9 C1 C10 C11 53.2(5)
C2 C1 C10 C11 -59.6(5)
C17 C10 C11 C12 -179.2(4)
C1 C10 C11 C12 -2.8(7)
C17 C10 C11 C16 0.4(4)
C1 C10 C11 C16 176.9(4)
C16 C11 C12 C13 -0.6(5)
C10 C11 C12 C13 179.1(4)
C11 C12 C13 C14 0.4(6)
C12 C13 C14 C15 0.2(7)
C13 C14 C15 C16 -0.7(6)
C17 N1 C16 C15 179.3(4)
C17 N1 C16 C11 -0.3(4)
C14 C15 C16 N1 -178.9(4)
C14 C15 C16 C11 0.6(6)
C12 C11 C16 N1 179.6(3)
C10 C11 C16 N1 -0.1(4)
C12 C11 C16 C15 0.0(5)
C10 C11 C16 C15 -179.7(3)
C16 N1 C17 C10 0.6(4)
C16 N1 C17 C18 -179.7(3)
C11 C10 C17 N1 -0.6(4)
C1 C10 C17 N1 -177.5(3)
C11 C10 C17 C18 179.6(3)
C1 C10 C17 C18 2.8(5)
N1 C17 C18 C23 -177.6(3)
C10 C17 C18 C23 2.1(5)
N1 C17 C18 C19 3.3(6)
C10 C17 C18 C19 -177.0(3)
C23 C18 C19 O3 177.6(3)
C17 C18 C19 O3 -3.4(6)
C23 C18 C19 C20 -2.1(5)
C17 C18 C19 C20 176.9(3)
O3 C19 C20 C21 158.3(3)
C18 C19 C20 C21 -22.0(5)
C19 C20 C21 C22 48.6(4)
C19 C20 C21 C24 168.0(3)
C19 C20 C21 C25 -70.7(4)
C24 C21 C22 C23 -172.6(3)
C20 C21 C22 C23 -54.0(4)
C25 C21 C22 C23 66.5(4)
C26 N2 C23 C18 180.0(3)
C1 N2 C23 C18 -3.1(5)
C26 N2 C23 C22 1.0(5)
C1 N2 C23 C22 178.0(3)
C17 C18 C23 N2 -2.0(5)
C19 C18 C23 N2 177.1(3)
C17 C18 C23 C22 176.9(3)
C19 C18 C23 C22 -3.9(5)
C21 C22 C23 N2 -147.3(3)
C21 C22 C23 C18 33.7(5)
C23 N2 C26 C31 -90.3(4)
C1 N2 C26 C31 92.5(4)
C23 N2 C26 C27 90.1(4)
C1 N2 C26 C27 -87.2(4)
C31 C26 C27 C28 -0.7(5)
N2 C26 C27 C28 178.9(3)
C26 C27 C28 C29 -0.5(5)
C32 O4 C29 C28 -1.7(6)
C32 O4 C29 C30 178.8(4)
C27 C28 C29 O4 -178.4(3)
C27 C28 C29 C30 1.1(6)
O4 C29 C30 C31 179.1(3)
C28 C29 C30 C31 -0.5(6)
C27 C26 C31 C30 1.4(5)
N2 C26 C31 C30 -178.3(3)
C29 C30 C31 C26 -0.8(6)
